data_1525736
loop_
_publ_author_name
'Capitan, M.J.'
'Louis dit Picard, C.'
'Laurent, Y.'
'Odriozola, J.A.'

_publ_section_title
;
 The crystalline structure of germanium oxynitrides within the Cd Zn Ge O
 N family
;
_journal_name_full 'Materials Science Forum'
_journal_page_first 25
_journal_page_last 30
_journal_volume 325
_journal_year 2000
_chemical_formula_sum 'Cd0.25 Ge0.62 N1.24 O0.76 Zn1.13'
_chemical_name_systematic '(Cd0.25 Zn1.13 Ge0.62) (O0.76 N1.24)'
_space_group_IT_number 186
_symmetry_space_group_name_Hall 'P 6c -2c'
_symmetry_space_group_name_H-M 'P 63 m c'
_cell_angle_alpha 90
_cell_angle_beta 90
_cell_angle_gamma 120
_cell_formula_units_Z 1
_cell_length_a 3.1997
_cell_length_b 3.1997
_cell_length_c 5.1802
_cell_volume 45.930
_citation_journal_id_ASTM MSFOEP
_cod_data_source_file Capitan_MSFOEP_2000_364.cif
_cod_data_source_block Cd0.25Ge0.62N1.24O0.76Zn1.13
_cod_original_cell_volume 45.92992
_cod_database_code 1525736

loop_
_symmetry_equiv_pos_as_xyz
x,y,z
x-y,x,z+1/2
-y,x-y,z
-x,-y,z+1/2
-x+y,-x,z
y,-x+y,z+1/2
y,x,z+1/2
-x+y,y,z
-x,-x+y,z+1/2
-y,-x,z
x-y,-y,z+1/2
x,x-y,z

loop_
_atom_site_label
_atom_site_type_symbol
_atom_site_fract_x
_atom_site_fract_y
_atom_site_fract_z
_atom_site_occupancy
_atom_site_U_iso_or_equiv
Zn1 Zn+2 0.3333 0.6667 0 0.565 0.0
N1 N-3 0.3333 0.6667 0.399 0.62 0.0
O1 O-2 0.3333 0.6667 0.399 0.38 0.0
Cd1 Cd+2 0.3333 0.6667 0 0.125 0.0
Ge1 Ge+4 0.3333 0.6667 0 0.31 0.0
